data_2002502
loop_
_publ_author_name
'Mueller-Buschbaum, Hk'
'Sonne, P'

_publ_section_title
;
Zur Kenntnis von Ba Ni Tb2 O5 und Ba Cu La Sm O5
;
_journal_name_full 'Journal of the Less-Common Metals'
_journal_page_first 185
_journal_page_last 192
_journal_paper_doi 10.1016/0022-5088(90)90304-3
_journal_volume 167
_journal_year 1990
_chemical_formula_structural 'Ba Ni Tb2 O5'
_chemical_formula_sum 'Ba Ni O5 Tb2'
_chemical_name_systematic 'Barium nickel diterbium oxide'
_space_group_IT_number 71
_symmetry_cell_setting orthorhombic
_symmetry_Int_Tables_number 71
_symmetry_space_group_name_Hall '-I 2 2'
_symmetry_space_group_name_H-M 'I m m m'
_cell_angle_alpha 90
_cell_angle_beta 90
_cell_angle_gamma 90
_cell_formula_units_Z 2
_cell_length_a 3.783(2)
_cell_length_b 5.80(3)
_cell_length_c 11.407(6)
_cell_volume 250.3
_refine_ls_R_factor_all 0.056
_cod_database_code 2002502

loop_
_symmetry_equiv_pos_as_xyz
x,y,z
x,-y,-z
-x,y,-z
-x,-y,z
-x,-y,-z
-x,y,z
x,-y,z
x,y,-z
1/2+x,1/2+y,1/2+z
1/2+x,1/2-y,1/2-z
1/2-x,1/2+y,1/2-z
1/2-x,1/2-y,1/2+z
1/2-x,1/2-y,1/2-z
1/2-x,1/2+y,1/2+z
1/2+x,1/2-y,1/2+z
1/2+x,1/2+y,1/2-z

loop_
_atom_site_label
_atom_site_type_symbol
_atom_site_symmetry_multiplicity
_atom_site_Wyckoff_symbol
_atom_site_fract_x
_atom_site_fract_y
_atom_site_fract_z
_atom_site_occupancy
_atom_site_attached_hydrogens
_atom_site_calc_flag
Ni1 Ni2+ 2 c 0.5 0.5 0. 1. 0 d
Ba1 Ba2+ 2 a 0. 0. 0. 1. 0 d
Tb1 Tb3+ 4 j 0.5 0. 0.7028(1) 1. 0 d
O1 O2- 8 l 0. 0.761(3) 0.325(1) 1. 0 d
O2 O2- 2 d 0.5 0. 0.5 1. 0 d

loop_
_atom_type_symbol
_atom_type_oxidation_number
Ni2+ 2.000
Ba2+ 2.000
Tb3+ 3.000
O2- -2.000
